data_7720497
loop_
_publ_author_name
'Garc&#xed;a-Rojas, Elena'
'Montes-Andr&#xe9;s, Helena'
'Tapiador, Jes&#xfa;s'
'Martos, Carmen'
'Salcedo-Abraira, Pablo'
'Choquesillo-Lazarte, Duane'
'Orcajo, Gisela'
'Leo, Pedro'

_publ_section_title
;
 Dual-function Ni-based MOF for hydrogen storage and CO<sub>2</sub> to
 carbonate cyclic catalysis.
;
_journal_issue 2
_journal_name_full 'Dalton transactions (Cambridge, England : 2003)'
_journal_page_first 761
_journal_page_last 774
_journal_paper_doi 10.1039/d5dt02218e
_journal_volume 55
_journal_year 2026
_chemical_absolute_configuration ad
_chemical_formula_moiety 'C25 H27 N5 Ni2 O11, 2.55[C3H7NO]'
_chemical_formula_sum 'C32.65 H43.13 N7.55 Ni2 O13.55'
_chemical_formula_weight 875.53
_space_group_crystal_system tetragonal
_space_group_IT_number 92
_space_group_name_Hall 'P 4abw 2nw'
_space_group_name_H-M_alt 'P 41 21 2'
_atom_sites_solution_hydrogens geom
_atom_sites_solution_primary dual
_audit_creation_date 2023-12-11
_audit_creation_method
;
Olex2 1.5
(compiled 2023.08.24 svn.re1ec1418 for OlexSys, GUI svn.r6817)
;
_audit_update_record
;
2024-10-16 deposited with the CCDC.	2025-11-20 downloaded from the CCDC.
;
_cell_angle_alpha 90
_cell_angle_beta 90
_cell_angle_gamma 90
_cell_formula_units_Z 8
_cell_length_a 13.7192(12)
_cell_length_b 13.7192(12)
_cell_length_c 45.094(4)
_cell_measurement_reflns_used 9847
_cell_measurement_temperature 150(2)
_cell_measurement_theta_max 24.991
_cell_measurement_theta_min 2.701
_cell_volume 8487.4(13)
_computing_cell_refinement 'SAINT V8.38A (Bruker, 2018)'
_computing_data_collection 'Bruker Apex3, 2019'
_computing_data_reduction 'SAINT V8.38A (Bruker, 2018)'
_computing_molecular_graphics 'Olex2 1.5 (Dolomanov et al., 2009)'
_computing_publication_material 'Olex2 1.5 (Dolomanov et al., 2009)'
_computing_structure_refinement 'SHELXL 2018/3 (Sheldrick, 2015)'
_computing_structure_solution 'SHELXT  (Sheldrick, 2015)'
_diffrn_ambient_temperature 150.00
_diffrn_measured_fraction_theta_full 0.978
_diffrn_measured_fraction_theta_max 0.978
_diffrn_measurement_device_type 'Bruker APEX-II CCD'
_diffrn_measurement_method '\f and \w scans'
_diffrn_radiation_type MoK\a
_diffrn_radiation_wavelength 0.71073
_diffrn_reflns_av_R_equivalents 0.1312
_diffrn_reflns_av_unetI/netI 0.1518
_diffrn_reflns_Laue_measured_fraction_full 0.978
_diffrn_reflns_Laue_measured_fraction_max 0.978
_diffrn_reflns_limit_h_max 13
_diffrn_reflns_limit_h_min -16
_diffrn_reflns_limit_k_max 15
_diffrn_reflns_limit_k_min -16
_diffrn_reflns_limit_l_max 51
_diffrn_reflns_limit_l_min -51
_diffrn_reflns_number 40553
_diffrn_reflns_point_group_measured_fraction_full 0.964
_diffrn_reflns_point_group_measured_fraction_max 0.964
_diffrn_reflns_theta_full 25.040
_diffrn_reflns_theta_max 25.040
_diffrn_reflns_theta_min 2.770
_exptl_absorpt_coefficient_mu 0.955
_exptl_absorpt_correction_T_max 0.0908
_exptl_absorpt_correction_T_min 0.0677
_exptl_absorpt_correction_type multi-scan
_exptl_absorpt_process_details
;
SADABS-2016/2 (Bruker,2016/2) was used for absorption correction.
wR2(int) was 0.0906 before and 0.0802 after correction.
The Ratio of minimum to maximum transmission is 0.7456.
The \l/2 correction factor is Not present.
;
_exptl_crystal_colour 'clear orange'
_exptl_crystal_colour_lustre clear
_exptl_crystal_colour_primary orange
_exptl_crystal_density_diffrn 1.370
_exptl_crystal_description block
_exptl_crystal_F_000 3650
_exptl_crystal_size_max 0.08
_exptl_crystal_size_mid 0.07
_exptl_crystal_size_min 0.04
_refine_diff_density_max 1.005
_refine_diff_density_min -1.058
_refine_diff_density_rms 0.154
_refine_ls_abs_structure_details
;
 Refined as an inversion twin.
;
_refine_ls_abs_structure_Flack 0.50(7)
_refine_ls_extinction_method none
_refine_ls_goodness_of_fit_ref 1.220
_refine_ls_hydrogen_treatment constr
_refine_ls_matrix_type full
_refine_ls_number_parameters 583
_refine_ls_number_reflns 7246
_refine_ls_number_restraints 875
_refine_ls_restrained_S_all 1.154
_refine_ls_R_factor_all 0.1710
_refine_ls_R_factor_gt 0.1259
_refine_ls_shift/su_max 0.001
_refine_ls_shift/su_mean 0.000
_refine_ls_structure_factor_coef Fsqd
_refine_ls_weighting_details 'w=1/[\s^2^(Fo^2^)+(0.0477P)^2^+133.9200P] where P=(Fo^2^+2Fc^2^)/3'
_refine_ls_weighting_scheme calc
_refine_ls_wR_factor_gt 0.2402
_refine_ls_wR_factor_ref 0.2548
_reflns_Friedel_coverage 0.693
_reflns_Friedel_fraction_full 0.944
_reflns_Friedel_fraction_max 0.944
_reflns_number_gt 5342
_reflns_number_total 7246
_reflns_threshold_expression 'I > 2\s(I)'
_cod_data_source_file d5dt02218e2.cif
_cod_data_source_block Ni-URJC-3
_cod_original_cell_volume 8487.5(17)
_cod_database_code 7720497
_shelx_shelxl_version_number 2018/3
_shelx_space_group_comment
;
The symmetry employed for this shelxl refinement is uniquely defined
by the following loop, which should always be used as a source of
symmetry information in preference to the above space-group names.
They are only intended as comments.
;
_shelx_estimated_absorpt_t_max 0.963
_shelx_estimated_absorpt_t_min 0.928
_olex2_refinement_description
;
1. Twinned data refinement
 Scales: 0.50(7)
 0.50(7)
2. Fixed Uiso
 At 1.2 times of:
  All C(H) groups
 At 1.5 times of:
  All C(H,H,H) groups
3. Restrained distances
 N4-C3 \\sim N4-C7
 with sigma of 0.02
 N1-C12 \\sim N1-C14
 with sigma of 0.02
 N2-C1A \\sim N2-C1B
 with sigma of 0.02
 N3-C1D \\sim N3-C1E
 with sigma of 0.02
 Ni1-O37 \\sim Ni1-O37A
 with sigma of 0.02
 O37-C38 \\sim O37A-C38A
 with sigma of 0.02
 N39-C38 \\sim N39A-C38A
 with sigma of 0.02
 N39-C40 \\sim N39A-C40A
 with sigma of 0.02
 N39-C41 \\sim N39A-C41A
 with sigma of 0.02
 Ni1-C38 \\sim Ni1-C38A
 with sigma of 0.04
 O37-N39 \\sim O37A-N39A
 with sigma of 0.04
 C38-C40 \\sim C38A-C40A
 with sigma of 0.04
 C38-C41 \\sim C38A-C41A
 with sigma of 0.04
 C40-C41 \\sim C40A-C41A
 with sigma of 0.04
4. Restrained planarity
 C1, O2, N4, C3, C7
 with sigma of 0.1
 C11, O4, N1, C12, C14
 with sigma of 0.1
 C15, O5, N2, C1A, C1B
 with sigma of 0.1
 C1C, O6, N3, C1D, C1E
 with sigma of 0.1
5. Uiso/Uaniso restraints and constraints
C6 \\sim C5 \\sim C4 \\sim C13 \\sim C9 \\sim C8 \\sim C10 \\sim C16 \\sim C17
\\sim C26 \\sim C22 \\sim C21 \\sim C19 \\sim C18: within 2A with sigma of 0.02
and sigma for terminal atoms of 0.04 within 2A
C8 \\sim C6 \\sim C5 \\sim C4 \\sim C2 \\sim C13 \\sim C9 \\sim C10 \\sim N7:
within 2A with sigma of 0.002 and sigma for terminal atoms of 0.004 within 2A
C1 \\sim O2 \\sim N4 \\sim C3 \\sim C7: within 2A with sigma of 0.04 and sigma
for terminal atoms of 0.08 within 2A
C11 \\sim O4 \\sim N1 \\sim C12 \\sim C14: within 2A with sigma of 0.04 and
sigma for terminal atoms of 0.08 within 2A
C1 \\sim O2 \\sim N4 \\sim C3 \\sim C7 \\sim C11 \\sim O4 \\sim N1 \\sim C12
\\sim C14: within 2A with sigma of 0.02 and sigma for terminal atoms of 0.04
within 2A
C15 \\sim O5 \\sim N2 \\sim C1A \\sim C1B: within 2A with sigma of 0.04 and
sigma for terminal atoms of 0.08 within 2A
C1C \\sim O6 \\sim N3 \\sim C1D \\sim C1E: within 2A with sigma of 0.04 and
sigma for terminal atoms of 0.08 within 2A
O6 \\sim C1C \\sim N3 \\sim C1D \\sim C1E: within 2A with sigma of 0.02 and
sigma for terminal atoms of 0.04 within 2A
C1A \\sim C15 \\sim O5 \\sim N2 \\sim C1B: within 2A with sigma of 0.02 and
sigma for terminal atoms of 0.04 within 2A
N39 \\sim C40 \\sim C41 \\sim N39A \\sim C41A \\sim C40A \\sim O37 \\sim C38
\\sim O37A \\sim C38A: within 2A with sigma of 0.02 and sigma for terminal
atoms of 0.04 within 2A
6. Rigid body (RIGU) restrains
 All non-hydrogen atoms
 with sigma for 1-2 distances of 0.001 and sigma for 1-3 distances of 0.001
 All non-hydrogen atoms
 with sigma for 1-2 distances of 0.002 and sigma for 1-3 distances of 0.002
 C1, O2, N4, C3, C7
 with sigma for 1-2 distances of 0.004 and sigma for 1-3 distances of 0.004
 C11, O4, N1, C12, C14
 with sigma for 1-2 distances of 0.004 and sigma for 1-3 distances of 0.004
 C15, O5, N2, C1A, C1B
 with sigma for 1-2 distances of 0.004 and sigma for 1-3 distances of 0.004
 C1C, O6, N3, C1D, C1E
 with sigma for 1-2 distances of 0.004 and sigma for 1-3 distances of 0.004
7. Others
 Sof(C11)=Sof(H11)=Sof(O4)=Sof(N1)=Sof(C12)=Sof(H12A)=Sof(H12B)=Sof(H12C)=
 Sof(C14)=Sof(H14A)=Sof(H14B)=Sof(H14C)=1-FVAR(1)
 Sof(C1)=Sof(O2)=Sof(N4)=Sof(C3)=Sof(H3A)=Sof(H3B)=Sof(H3C)=Sof(C7)=FVAR(1)
 Sof(C15)=Sof(H15)=Sof(O5)=Sof(N2)=Sof(C1A)=Sof(H1AA)=Sof(H1AB)=Sof(H1AC)=
 Sof(C1B)=Sof(H1BA)=Sof(H1BB)=Sof(H1BC)=FVAR(2)
 Sof(O37A)=Sof(C38A)=Sof(H38A)=Sof(N39A)=Sof(C41A)=Sof(H41D)=Sof(H41E)=
 Sof(H41F)=Sof(C40A)=Sof(H40D)=Sof(H40E)=Sof(H40F)=1-FVAR(3)
 Sof(O37)=Sof(N39)=Sof(C38)=Sof(H38)=Sof(C40)=Sof(H40A)=Sof(H40B)=Sof(H40C)=
 Sof(C41)=Sof(H41A)=Sof(H41B)=Sof(H41C)=FVAR(3)
8.a Free rotating group:
 C1(O2,N4,C3,C7), C11(O4,N1,C12,C14), C15(O5,N2,C1A,C1B), C1C(O6,N3,C1D,C1E)
8.b Me refined with riding coordinates:
 C40(H40A,H40B,H40C), C31(H31A,H31B,H31C), C30(H30A,H30B,H30C), C41(H41A,H41B,
 H41C), C3(H3A,H3B,H3C), C12(H12A,H12B,H12C), C14(H14A,H14B,H14C), C1A(H1AA,
 H1AB,H1AC), C1B(H1BA,H1BB,H1BC), C1D(H1DA,H1DB,H1DC), C1E(H1EA,H1EB,H1EC),
 C41A(H41D,H41E,H41F), C40A(H40D,H40E,H40F)
8.c Aromatic/amide H refined with riding coordinates:
 C26(H26), C18(H18), C8(H8), C13(H13), C28(H28), C33(H33), C5(H5), C21(H21),
 C38(H38), C11(H11), C15(H15), C1C(H1C), C38A(H38A)
8.d Idealised Me refined as rotating group:
 C36(H36A,H36B,H36C), C35(H35A,H35B,H35C)
;
_olex2_submission_special_instructions 'No special instructions were received'

loop_
_space_group_symop_operation_xyz
'x, y, z'
'-x, -y, z+1/2'
'-y+1/2, x+1/2, z+1/4'
'y+1/2, -x+1/2, z+3/4'
'-x+1/2, y+1/2, -z+1/4'
'x+1/2, -y+1/2, -z+3/4'
'y, x, -z'
'-y, -x, -z+1/2'

loop_
_atom_site_label
_atom_site_type_symbol
_atom_site_fract_x
_atom_site_fract_y
_atom_site_fract_z
_atom_site_U_iso_or_equiv
_atom_site_adp_type
_atom_site_occupancy
_atom_site_site_symmetry_order
_atom_site_calc_flag
_atom_site_refinement_flags_posn
_atom_site_refinement_flags_adp
_atom_site_refinement_flags_occupancy
_atom_site_disorder_assembly
_atom_site_disorder_group
Ni2 Ni 1.00752(14) 0.48296(13) 0.38061(4) 0.0088(5) Uani 1 1 d . . . . .
Ni1 Ni 0.87563(16) 0.58000(16) 0.32358(5) 0.0129(5) Uani 1 1 d D . . . .
O1 O 0.9311(8) 0.4537(8) 0.3422(2) 0.0141(18) Uani 1 1 d . . . . .
O32 O 0.9049(9) 0.5412(9) 0.2801(3) 0.022(2) Uani 1 1 d . . . . .
O3 O 0.8993(8) 0.3658(9) 0.3821(2) 0.018(2) Uani 1 1 d . . . . .
O11 O 0.5867(8) 0.0597(8) 0.3322(2) 0.016(2) Uani 1 1 d . . . . .
O14 O 0.9213(8) 0.5769(9) 0.4017(2) 0.017(2) Uani 1 1 d . . . . .
O25 O 0.5979(8) 0.9130(9) 0.3849(2) 0.021(3) Uani 1 1 d . . . . .
O12 O 0.6150(8) 0.1288(8) 0.3751(2) 0.015(2) Uani 1 1 d . . . . .
O27 O 0.8236(10) 0.7104(9) 0.3068(3) 0.024(2) Uani 1 1 d . . . . .
O15 O 0.8346(9) 0.6346(9) 0.3632(2) 0.022(2) Uani 1 1 d . . . . .
O24 O 0.5115(8) 0.8656(9) 0.4247(3) 0.020(3) Uani 1 1 d . . . . .
O37 O 0.7376(17) 0.523(4) 0.319(2) 0.022(4) Uani 0.48(6) 1 d D U P A 1
C23 C 0.5861(12) 0.8690(13) 0.4086(3) 0.013(3) Uani 1 1 d . . . . .
N20 N 0.7795(12) 0.7297(12) 0.4914(3) 0.026(4) Uani 1 1 d . . . . .
C26 C 0.7291(12) 0.7576(13) 0.4000(4) 0.014(3) Uani 1 1 d . U . . .
H26 H 0.721630 0.765952 0.379231 0.017 Uiso 1 1 calc R U . . .
N7 N 0.7832(11) 0.2685(10) 0.2571(3) 0.0166(18) Uani 1 1 d . U . . .
C17 C 0.8012(13) 0.6955(13) 0.4112(4) 0.016(3) Uani 1 1 d . U . . .
C2 C 0.8861(12) 0.3823(12) 0.3545(3) 0.0150(18) Uani 1 1 d . U . . .
C4 C 0.8218(13) 0.3179(13) 0.3371(4) 0.0154(15) Uani 1 1 d . U . . .
C6 C 0.7697(13) 0.2605(13) 0.2888(4) 0.0160(16) Uani 1 1 d . U . . .
C22 C 0.6680(13) 0.8072(13) 0.4197(4) 0.017(3) Uani 1 1 d . U . . .
C19 C 0.7626(12) 0.7440(13) 0.4607(4) 0.017(3) Uani 1 1 d . U . . .
C18 C 0.8201(13) 0.6907(13) 0.4417(4) 0.016(3) Uani 1 1 d . U . . .
H18 H 0.871570 0.651344 0.449181 0.019 Uiso 1 1 calc R U . . .
C8 C 0.7073(13) 0.1942(13) 0.3024(3) 0.0156(16) Uani 1 1 d . U . . .
H8 H 0.669600 0.151345 0.290498 0.019 Uiso 1 1 calc R U . . .
C16 C 0.8583(12) 0.6299(13) 0.3903(4) 0.015(3) Uani 1 1 d . U . . .
C13 C 0.7570(13) 0.2513(13) 0.3499(4) 0.0156(16) Uani 1 1 d . U . . .
H13 H 0.752356 0.248196 0.370885 0.019 Uiso 1 1 calc R U . . .
C9 C 0.6989(13) 0.1892(13) 0.3329(4) 0.0156(16) Uani 1 1 d . U . . .
C28 C 0.8449(18) 0.7864(15) 0.3213(5) 0.037(5) Uani 1 1 d . . . . .
H28 H 0.904448 0.787239 0.332004 0.045 Uiso 1 1 calc R U . . .
C33 C 0.8449(16) 0.5563(15) 0.2601(4) 0.031(5) Uani 1 1 d . . . . .
H33 H 0.777838 0.560630 0.265206 0.037 Uiso 1 1 calc R U . . .
C10 C 0.6306(13) 0.1213(13) 0.3477(4) 0.0159(19) Uani 1 1 d . U . . .
N34 N 0.8700(13) 0.5666(14) 0.2323(3) 0.037(4) Uani 1 1 d . . . . .
C5 C 0.8280(13) 0.3209(13) 0.3063(4) 0.0156(16) Uani 1 1 d . U . . .
H5 H 0.872313 0.364614 0.297081 0.019 Uiso 1 1 calc R U . . .
N29 N 0.7898(16) 0.8635(15) 0.3222(5) 0.065(7) Uani 1 1 d . . . . .
C21 C 0.6858(13) 0.8010(15) 0.4499(4) 0.021(4) Uani 1 1 d . U . . .
H21 H 0.645452 0.835637 0.463405 0.025 Uiso 1 1 calc R U . . .
N39 N 0.575(2) 0.547(3) 0.3171(12) 0.035(7) Uani 0.48(6) 1 d D U P A 1
C38 C 0.663(2) 0.570(6) 0.323(3) 0.030(6) Uani 0.48(6) 1 d D U P A 1
H38 H 0.671282 0.631994 0.332005 0.036 Uiso 0.48(6) 1 calc R U P A 1
C36 C 0.9684(18) 0.567(3) 0.2235(5) 0.077(10) Uani 1 1 d . . . . .
H36A H 1.009582 0.583442 0.240567 0.116 Uiso 1 1 calc R U . . .
H36B H 0.977910 0.615773 0.207858 0.116 Uiso 1 1 calc R U . . .
H36C H 0.986392 0.502546 0.215991 0.116 Uiso 1 1 calc R U . . .
C35 C 0.7913(18) 0.581(2) 0.2094(5) 0.065(8) Uani 1 1 d . . . . .
H35A H 0.802132 0.536087 0.192767 0.098 Uiso 1 1 calc R U . . .
H35B H 0.792981 0.648206 0.202158 0.098 Uiso 1 1 calc R U . . .
H35C H 0.727547 0.567559 0.218318 0.098 Uiso 1 1 calc R U . . .
C40 C 0.499(3) 0.629(3) 0.3130(12) 0.030(9) Uani 0.48(6) 1 d D U P A 1
H40A H 0.435568 0.600241 0.308476 0.045 Uiso 0.48(6) 1 calc R U P A 1
H40B H 0.494820 0.666982 0.331328 0.045 Uiso 0.48(6) 1 calc R U P A 1
H40C H 0.519663 0.671171 0.296677 0.045 Uiso 0.48(6) 1 calc R U P A 1
C31 C 0.816(2) 0.950(2) 0.3410(8) 0.092(12) Uani 1 1 d . . . . .
H31A H 0.766110 1.000495 0.338839 0.138 Uiso 1 1 calc R U . . .
H31B H 0.820234 0.930083 0.361848 0.138 Uiso 1 1 calc R U . . .
H31C H 0.879305 0.975972 0.334616 0.138 Uiso 1 1 calc R U . . .
C30 C 0.696(2) 0.870(2) 0.3065(9) 0.115(16) Uani 1 1 d . . . . .
H30A H 0.666703 0.934476 0.310267 0.172 Uiso 1 1 calc R U . . .
H30B H 0.706658 0.862233 0.285195 0.172 Uiso 1 1 calc R U . . .
H30C H 0.651986 0.819309 0.313695 0.172 Uiso 1 1 calc R U . . .
C41 C 0.552(4) 0.446(3) 0.3071(17) 0.051(11) Uani 0.48(6) 1 d D U P A 1
H41A H 0.481853 0.439726 0.303311 0.077 Uiso 0.48(6) 1 calc R U P A 1
H41B H 0.587977 0.431478 0.288794 0.077 Uiso 0.48(6) 1 calc R U P A 1
H41C H 0.571170 0.399105 0.322503 0.077 Uiso 0.48(6) 1 calc R U P A 1
C1 C 0.545(6) 0.741(3) 0.2336(9) 0.067(9) Uani 0.43(3) 1 d G U P B 1
O2 O 0.531(4) 0.653(3) 0.2360(8) 0.080(13) Uani 0.43(3) 1 d G U P B 1
N4 N 0.571(7) 0.788(3) 0.2081(11) 0.060(7) Uani 0.43(3) 1 d DG U P B 1
C3 C 0.587(12) 0.892(3) 0.2073(16) 0.059(12) Uani 0.43(3) 1 d DG U P B 1
H3A H 0.604642 0.911948 0.187126 0.088 Uiso 0.43(3) 1 calc R U P B 1
H3B H 0.527094 0.925892 0.213295 0.088 Uiso 0.43(3) 1 calc R U P B 1
H3C H 0.639796 0.909417 0.220956 0.088 Uiso 0.43(3) 1 calc R U P B 1
C7 C 0.583(8) 0.734(4) 0.1806(10) 0.070(11) Uani 0.43(3) 1 d DG U P B 1
C11 C 0.574(4) 0.739(2) 0.1829(7) 0.064(7) Uani 0.57(3) 1 d G U P B 2
H11 H 0.584906 0.778250 0.165790 0.076 Uiso 0.57(3) 1 calc R U P B 2
O4 O 0.560(3) 0.652(2) 0.1791(7) 0.089(11) Uani 0.57(3) 1 d G U P B 2
N1 N 0.574(5) 0.7858(18) 0.2097(8) 0.059(6) Uani 0.57(3) 1 d DG U P B 2
C12 C 0.591(9) 0.890(2) 0.2120(12) 0.060(10) Uani 0.57(3) 1 d DG U P B 2
H12A H 0.588548 0.909470 0.232951 0.089 Uiso 0.57(3) 1 calc R U P B 2
H12B H 0.655167 0.905988 0.203839 0.089 Uiso 0.57(3) 1 calc R U P B 2
H12C H 0.540475 0.925059 0.200966 0.089 Uiso 0.57(3) 1 calc R U P B 2
C14 C 0.558(6) 0.732(3) 0.2369(7) 0.071(10) Uani 0.57(3) 1 d DG U P B 2
H14A H 0.560682 0.776117 0.253880 0.106 Uiso 0.57(3) 1 calc R U P B 2
H14B H 0.493555 0.700489 0.236188 0.106 Uiso 0.57(3) 1 calc R U P B 2
H14C H 0.608239 0.681381 0.239067 0.106 Uiso 0.57(3) 1 calc R U P B 2
C15 C 0.880(4) 0.940(4) 0.2572(11) 0.21(3) Uani 0.56(4) 1 d G U P C 1
H15 H 0.839125 0.911800 0.242637 0.255 Uiso 0.56(4) 1 calc R U P C 1
O5 O 0.855(4) 1.019(4) 0.2675(14) 0.24(3) Uani 0.56(4) 1 d G U P C 1
N2 N 0.962(3) 0.890(3) 0.2649(8) 0.20(3) Uani 0.56(4) 1 d DG U P C 1
C1A C 0.986(5) 0.797(4) 0.2515(14) 0.18(3) Uani 0.56(4) 1 d DG U P C 1
H1AA H 1.047407 0.772745 0.259893 0.266 Uiso 0.56(4) 1 calc R U P C 1
H1AB H 0.933863 0.750170 0.255536 0.266 Uiso 0.56(4) 1 calc R U P C 1
H1AC H 0.993421 0.805197 0.230024 0.266 Uiso 0.56(4) 1 calc R U P C 1
C1B C 1.029(5) 0.929(4) 0.2871(17) 0.19(3) Uani 0.56(4) 1 d DG U P C 1
H1BA H 1.083136 0.883705 0.289817 0.290 Uiso 0.56(4) 1 calc R U P C 1
H1BB H 1.053552 0.992255 0.280446 0.290 Uiso 0.56(4) 1 calc R U P C 1
H1BC H 0.993950 0.937096 0.305922 0.290 Uiso 0.56(4) 1 calc R U P C 1
C1C C 0.602(2) 0.3302(18) 0.4191(6) 0.185(14) Uani 1 1 d G U . D 1
H1C H 0.571035 0.268625 0.417272 0.222 Uiso 1 1 calc R U . D 1
O6 O 0.657(3) 0.342(2) 0.4403(7) 0.231(16) Uani 1 1 d G U . D 1
N3 N 0.5821(17) 0.398(2) 0.3978(5) 0.167(12) Uani 1 1 d DG U . D 1
C1D C 0.516(3) 0.377(3) 0.3734(8) 0.211(19) Uani 1 1 d DG U . D 1
H1DA H 0.511426 0.434800 0.360575 0.316 Uiso 1 1 calc R U . D 1
H1DB H 0.541208 0.322103 0.361922 0.316 Uiso 1 1 calc R U . D 1
H1DC H 0.451609 0.361295 0.381267 0.316 Uiso 1 1 calc R U . D 1
C1E C 0.627(3) 0.494(2) 0.3989(7) 0.186(15) Uani 1 1 d DG U . D 1
H1EA H 0.604608 0.532908 0.382043 0.278 Uiso 1 1 calc R U . D 1
H1EB H 0.608615 0.526523 0.417458 0.278 Uiso 1 1 calc R U . D 1
H1EC H 0.698081 0.487190 0.398083 0.278 Uiso 1 1 calc R U . D 1
O37A O 0.7371(16) 0.528(3) 0.3170(19) 0.022(4) Uani 0.52(6) 1 d D U P A 2
C38A C 0.664(2) 0.578(5) 0.321(2) 0.029(6) Uani 0.52(6) 1 d D U P A 2
H38A H 0.671049 0.629685 0.335230 0.035 Uiso 0.52(6) 1 calc R U P A 2
N39A N 0.580(2) 0.567(3) 0.3097(10) 0.034(7) Uani 0.52(6) 1 d D U P A 2
C41A C 0.564(3) 0.480(4) 0.2906(12) 0.042(10) Uani 0.52(6) 1 d D U P A 2
H41D H 0.496935 0.480821 0.282981 0.063 Uiso 0.52(6) 1 calc R U P A 2
H41E H 0.609727 0.481292 0.273932 0.063 Uiso 0.52(6) 1 calc R U P A 2
H41F H 0.574248 0.420831 0.302297 0.063 Uiso 0.52(6) 1 calc R U P A 2
C40A C 0.493(3) 0.615(4) 0.3253(13) 0.044(11) Uani 0.52(6) 1 d D U P A 2
H40D H 0.432870 0.601908 0.314056 0.066 Uiso 0.52(6) 1 calc R U P A 2
H40E H 0.486131 0.588798 0.345376 0.066 Uiso 0.52(6) 1 calc R U P A 2
H40F H 0.502859 0.685943 0.326402 0.066 Uiso 0.52(6) 1 calc R U P A 2

loop_
_atom_site_aniso_label
_atom_site_aniso_U_11
_atom_site_aniso_U_22
_atom_site_aniso_U_33
_atom_site_aniso_U_23
_atom_site_aniso_U_13
_atom_site_aniso_U_12
Ni2 0.0059(11) 0.0102(11) 0.0102(9) 0.0001(8) -0.0007(8) -0.0008(9)
Ni1 0.0140(12) 0.0165(13) 0.0084(10) -0.0011(9) -0.0017(9) 0.0017(10)
O1 0.010(4) 0.017(4) 0.016(4) 0.001(3) 0.003(3) -0.003(3)
O32 0.027(5) 0.027(6) 0.013(4) -0.005(4) -0.001(4) -0.004(5)
O3 0.015(6) 0.028(5) 0.011(3) 0.000(3) 0.000(3) -0.002(5)
O11 0.018(6) 0.017(5) 0.012(4) 0.001(4) 0.000(4) -0.010(4)
O14 0.014(5) 0.024(5) 0.014(4) -0.001(4) 0.000(4) 0.003(4)
O25 0.015(6) 0.032(7) 0.015(5) 0.006(4) 0.008(4) 0.007(5)
O12 0.017(6) 0.017(6) 0.013(3) 0.001(3) 0.000(3) -0.008(5)
O27 0.027(7) 0.023(4) 0.022(5) 0.004(4) -0.004(5) 0.004(4)
O15 0.018(6) 0.034(6) 0.013(3) -0.003(3) 0.000(3) 0.012(4)
O24 0.012(4) 0.032(7) 0.016(5) 0.006(5) 0.003(4) 0.000(4)
O37 0.018(5) 0.028(7) 0.021(11) 0.003(7) -0.003(4) 0.003(5)
C23 0.012(5) 0.017(7) 0.009(5) -0.003(4) 0.001(3) -0.004(4)
N20 0.032(10) 0.033(10) 0.014(4) -0.003(5) 0.000(4) 0.020(7)
C26 0.012(6) 0.021(7) 0.010(4) -0.005(5) -0.002(4) -0.001(5)
N7 0.021(4) 0.017(4) 0.012(3) -0.002(3) 0.002(3) -0.009(4)
C17 0.011(6) 0.024(7) 0.012(3) 0.000(4) 0.002(4) 0.001(5)
C2 0.016(4) 0.018(3) 0.011(3) 0.000(3) 0.001(3) -0.007(3)
C4 0.017(3) 0.017(3) 0.012(3) 0.000(2) 0.001(3) -0.007(3)
C6 0.019(4) 0.017(3) 0.012(3) -0.001(3) 0.001(3) -0.008(3)
C22 0.015(5) 0.023(7) 0.011(4) -0.001(4) 0.001(4) 0.001(5)
C19 0.011(6) 0.027(8) 0.013(3) -0.002(4) 0.002(4) 0.004(6)
C18 0.011(7) 0.024(8) 0.012(3) 0.001(4) 0.003(4) 0.004(6)
C8 0.018(4) 0.017(3) 0.012(3) -0.001(3) 0.001(3) -0.008(3)
C16 0.010(6) 0.021(7) 0.013(3) 0.000(4) 0.002(3) -0.001(5)
C13 0.018(4) 0.017(3) 0.012(3) -0.001(3) 0.001(3) -0.007(3)
C9 0.017(3) 0.017(3) 0.012(3) 0.000(2) 0.001(2) -0.008(3)
C28 0.056(10) 0.021(5) 0.034(10) 0.003(6) -0.022(9) 0.008(5)
C33 0.034(7) 0.045(13) 0.014(4) -0.009(6) -0.003(4) 0.008(7)
C10 0.017(4) 0.018(4) 0.013(3) 0.000(3) 0.000(3) -0.009(3)
N34 0.041(7) 0.057(12) 0.014(4) -0.007(6) -0.001(4) 0.005(8)
C5 0.018(4) 0.017(3) 0.012(3) -0.001(3) 0.001(3) -0.007(3)
N29 0.074(11) 0.030(6) 0.091(15) -0.018(8) -0.044(11) 0.021(7)
C21 0.015(7) 0.037(9) 0.011(4) -0.002(5) 0.002(4) 0.010(6)
N39 0.019(5) 0.043(11) 0.044(16) 0.000(11) -0.006(7) 0.006(6)
C38 0.019(5) 0.037(10) 0.033(14) 0.000(10) -0.003(6) 0.007(6)
C36 0.042(7) 0.16(3) 0.030(11) -0.001(15) 0.005(7) 0.003(10)
C35 0.050(9) 0.13(3) 0.020(7) -0.001(13) -0.007(7) 0.011(14)
C40 0.016(9) 0.051(13) 0.02(2) 0.013(15) 0.010(13) 0.008(10)
C31 0.08(2) 0.046(11) 0.15(3) -0.048(15) -0.056(19) 0.029(12)
C30 0.105(16) 0.053(17) 0.19(3) -0.05(2) -0.10(2) 0.046(14)
C41 0.028(15) 0.050(11) 0.08(3) -0.013(14) -0.011(19) 0.002(10)
C1 0.10(2) 0.037(11) 0.066(13) 0.018(10) 0.005(14) -0.002(13)
O2 0.14(3) 0.038(12) 0.06(2) 0.016(12) 0.01(2) -0.009(14)
N4 0.085(16) 0.031(10) 0.064(12) 0.016(9) 0.003(13) -0.001(11)
C3 0.07(3) 0.031(10) 0.07(2) 0.014(11) 0.01(2) 0.002(12)
C7 0.11(3) 0.035(15) 0.066(13) 0.013(12) 0.008(16) -0.006(19)
C11 0.091(19) 0.034(10) 0.066(11) 0.010(9) 0.007(13) 0.000(12)
O4 0.16(3) 0.037(10) 0.073(18) 0.003(10) 0.03(2) -0.014(13)
N1 0.084(15) 0.029(9) 0.066(11) 0.011(8) 0.003(12) 0.005(10)
C12 0.07(2) 0.028(9) 0.076(19) 0.011(10) 0.00(2) 0.007(11)
C14 0.12(3) 0.029(14) 0.067(12) 0.011(11) 0.011(15) 0.009(17)
C15 0.31(5) 0.14(3) 0.19(5) -0.05(3) -0.14(4) 0.07(3)
O5 0.35(6) 0.14(3) 0.23(5) -0.06(3) -0.12(4) 0.08(4)
N2 0.30(5) 0.12(3) 0.18(4) -0.05(3) -0.14(3) 0.05(3)
C1A 0.27(6) 0.11(3) 0.15(5) -0.05(3) -0.14(4) 0.03(4)
C1B 0.31(6) 0.09(4) 0.18(5) -0.06(3) -0.14(4) 0.06(4)
C1C 0.20(3) 0.23(3) 0.13(2) -0.08(2) -0.022(19) 0.07(2)
O6 0.29(4) 0.22(3) 0.19(3) -0.07(2) -0.10(2) 0.07(3)
N3 0.17(3) 0.22(3) 0.12(2) -0.093(19) -0.010(17) 0.08(2)
C1D 0.23(4) 0.25(4) 0.15(3) -0.07(3) -0.06(3) 0.03(3)
C1E 0.22(4) 0.23(3) 0.10(3) -0.10(2) 0.00(2) 0.04(3)
O37A 0.019(5) 0.027(7) 0.021(10) 0.003(7) -0.004(4) 0.004(5)
C38A 0.021(5) 0.034(10) 0.033(13) 0.002(10) -0.003(6) 0.008(6)
N39A 0.020(6) 0.042(12) 0.039(14) 0.004(11) -0.005(7) 0.008(7)
C41A 0.028(16) 0.051(16) 0.05(2) -0.003(15) -0.008(13) 0.001(12)
C40A 0.027(8) 0.06(2) 0.05(2) 0.010(18) 0.001(12) 0.020(11)

loop_
_atom_type_symbol
_atom_type_description
_atom_type_scat_dispersion_real
_atom_type_scat_dispersion_imag
_atom_type_scat_source
C C 0.0033 0.0016 'International Tables Vol C Tables 4.2.6.8 and 6.1.1.4'
H H 0.0000 0.0000 'International Tables Vol C Tables 4.2.6.8 and 6.1.1.4'
N N 0.0061 0.0033 'International Tables Vol C Tables 4.2.6.8 and 6.1.1.4'
Ni Ni 0.3393 1.1124 'International Tables Vol C Tables 4.2.6.8 and 6.1.1.4'
O O 0.0106 0.0060 'International Tables Vol C Tables 4.2.6.8 and 6.1.1.4'

loop_
_geom_angle_atom_site_label_1
_geom_angle_atom_site_label_2
_geom_angle_atom_site_label_3
_geom_angle
_geom_angle_site_symmetry_1
_geom_angle_site_symmetry_3
_geom_angle_publ_flag
O1 Ni2 O3 62.6(4) . . ?
O1 Ni2 O11 152.4(5) . 6 ?
O1 Ni2 O12 96.3(4) . 6 ?
O1 Ni2 C10 125.4(5) . 6 ?
O3 Ni2 C10 91.5(6) . 6 ?
O11 Ni2 O3 97.0(5) 6 . ?
O11 Ni2 O12 62.4(4) 6 6 ?
O11 Ni2 C10 31.1(5) 6 6 ?
O14 Ni2 O1 103.0(5) . . ?
O14 Ni2 O3 93.3(5) . . ?
O14 Ni2 O11 96.1(4) . 6 ?
O14 Ni2 O25 94.2(5) . 6_565 ?
O14 Ni2 O12 158.3(4) . 6 ?
O14 Ni2 C10 127.1(5) . 6 ?
O25 Ni2 O1 99.1(4) 6_565 . ?
O25 Ni2 O3 161.5(4) 6_565 . ?
O25 Ni2 O11 99.1(5) 6_565 6 ?
O25 Ni2 O12 92.4(5) 6_565 6 ?
O25 Ni2 C10 97.5(6) 6_565 6 ?
O12 Ni2 O3 86.9(4) 6 . ?
O12 Ni2 C10 31.3(5) 6 6 ?
O1 Ni1 O32 95.6(5) . . ?
O27 Ni1 O1 176.9(5) . . ?
O27 Ni1 O32 86.8(5) . . ?
O15 Ni1 O1 93.1(5) . . ?
O15 Ni1 O32 171.1(5) . . ?
O15 Ni1 O27 84.6(5) . . ?
O15 Ni1 O37 88(2) . . ?
O15 Ni1 O37A 90(2) . . ?
O24 Ni1 O1 87.3(5) 6_565 . ?
O24 Ni1 O32 87.3(5) 6_565 . ?
O24 Ni1 O27 90.8(5) 6_565 . ?
O24 Ni1 O15 94.9(5) 6_565 . ?
O24 Ni1 O37 177(3) 6_565 . ?
O24 Ni1 O37A 174(3) 6_565 . ?
O37 Ni1 O1 93.3(18) . . ?
O37 Ni1 O32 90(2) . . ?
O37 Ni1 O27 88.8(18) . . ?
O37A Ni1 O1 96.3(17) . . ?
O37A Ni1 O32 87(2) . . ?
O37A Ni1 O27 85.9(17) . . ?
Ni2 O1 Ni1 111.4(5) . . ?
C2 O1 Ni2 91.7(9) . . ?
C2 O1 Ni1 129.5(11) . . ?
C33 O32 Ni1 121.1(12) . . ?
C2 O3 Ni2 86.4(9) . . ?
C10 O11 Ni2 89.5(9) . 6_455 ?
C16 O14 Ni2 126.4(10) . . ?
C23 O25 Ni2 124.4(11) . 6_465 ?
C10 O12 Ni2 86.6(9) . 6_455 ?
C28 O27 Ni1 116.5(12) . . ?
C16 O15 Ni1 139.8(11) . . ?
C23 O24 Ni1 140.0(11) . 6_465 ?
C38 O37 Ni1 124(3) . . ?
O25 C23 O24 128.4(16) . . ?
O25 C23 C22 118.0(15) . . ?
O24 C23 C22 113.5(14) . . ?
N20 N20 C19 116.4(18) 7_556 . ?
C17 C26 H26 120.3 . . ?
C22 C26 H26 120.3 . . ?
C22 C26 C17 119.3(16) . . ?
N7 N7 C6 114.4(17) 8_665 . ?
C26 C17 C18 120.9(15) . . ?
C26 C17 C16 120.0(15) . . ?
C18 C17 C16 119.1(15) . . ?
O1 C2 C4 121.1(14) . . ?
O3 C2 O1 119.1(14) . . ?
O3 C2 C4 119.8(14) . . ?
C13 C4 C2 123.6(15) . . ?
C5 C4 C2 118.4(15) . . ?
C5 C4 C13 117.9(15) . . ?
C8 C6 N7 124.4(14) . . ?
C8 C6 C5 119.3(16) . . ?
C5 C6 N7 116.1(14) . . ?
C26 C22 C23 120.8(14) . . ?
C21 C22 C23 119.8(15) . . ?
C21 C22 C26 119.3(16) . . ?
C18 C19 N20 116.0(15) . . ?
C18 C19 C21 121.0(16) . . ?
C21 C19 N20 122.7(15) . . ?
C17 C18 H18 120.7 . . ?
C19 C18 C17 118.6(16) . . ?
C19 C18 H18 120.7 . . ?
C6 C8 H8 119.2 . . ?
C9 C8 C6 121.6(15) . . ?
C9 C8 H8 119.2 . . ?
O14 C16 O15 127.6(15) . . ?
O14 C16 C17 116.5(14) . . ?
O15 C16 C17 115.9(14) . . ?
C4 C13 H13 118.8 . . ?
C9 C13 C4 122.4(16) . . ?
C9 C13 H13 118.8 . . ?
C8 C9 C13 117.9(15) . . ?
C8 C9 C10 122.2(15) . . ?
C13 C9 C10 119.8(15) . . ?
O27 C28 H28 118.1 . . ?
O27 C28 N29 124(2) . . ?
N29 C28 H28 118.1 . . ?
O32 C33 H33 118.6 . . ?
O32 C33 N34 123(2) . . ?
N34 C33 H33 118.6 . . ?
O11 C10 Ni2 59.4(8) . 6_455 ?
O11 C10 O12 121.5(14) . . ?
O11 C10 C9 118.5(14) . . ?
O12 C10 Ni2 62.1(8) . 6_455 ?
O12 C10 C9 120.0(14) . . ?
C9 C10 Ni2 174.9(14) . 6_455 ?
C33 N34 C36 121.5(19) . . ?
C33 N34 C35 118.8(19) . . ?
C36 N34 C35 119.6(18) . . ?
C4 C5 C6 120.8(16) . . ?
C4 C5 H5 119.6 . . ?
C6 C5 H5 119.6 . . ?
C28 N29 C31 122(2) . . ?
C28 N29 C30 123(2) . . ?
C30 N29 C31 115(2) . . ?
C22 C21 C19 120.5(16) . . ?
C22 C21 H21 119.8 . . ?
C19 C21 H21 119.8 . . ?
C38 N39 C40 119(4) . . ?
C38 N39 C41 119(3) . . ?
C41 N39 C40 120(3) . . ?
O37 C38 N39 129(3) . . ?
O37 C38 H38 115.3 . . ?
N39 C38 H38 115.3 . . ?
N34 C36 H36A 109.5 . . ?
N34 C36 H36B 109.5 . . ?
N34 C36 H36C 109.5 . . ?
H36A C36 H36B 109.5 . . ?
H36A C36 H36C 109.5 . . ?
H36B C36 H36C 109.5 . . ?
N34 C35 H35A 109.5 . . ?
N34 C35 H35B 109.5 . . ?
N34 C35 H35C 109.5 . . ?
H35A C35 H35B 109.5 . . ?
H35A C35 H35C 109.5 . . ?
H35B C35 H35C 109.5 . . ?
N39 C40 H40A 109.5 . . ?
N39 C40 H40B 109.5 . . ?
N39 C40 H40C 109.5 . . ?
H40A C40 H40B 109.5 . . ?
H40A C40 H40C 109.5 . . ?
H40B C40 H40C 109.5 . . ?
N29 C31 H31A 109.5 . . ?
N29 C31 H31B 109.5 . . ?
N29 C31 H31C 109.5 . . ?
H31A C31 H31B 109.5 . . ?
H31A C31 H31C 109.5 . . ?
H31B C31 H31C 109.5 . . ?
N29 C30 H30A 109.5 . . ?
N29 C30 H30B 109.5 . . ?
N29 C30 H30C 109.5 . . ?
H30A C30 H30B 109.5 . . ?
H30A C30 H30C 109.5 . . ?
H30B C30 H30C 109.5 . . ?
N39 C41 H41A 109.5 . . ?
N39 C41 H41B 109.5 . . ?
N39 C41 H41C 109.5 . . ?
H41A C41 H41B 109.5 . . ?
H41A C41 H41C 109.5 . . ?
H41B C41 H41C 109.5 . . ?
O2 C1 N4 125.7 . . ?
C1 N4 C3 121.8 . . ?
C1 N4 C7 120.5 . . ?
C3 N4 C7 117.7 . . ?
N4 C3 H3A 109.5 . . ?
N4 C3 H3B 109.5 . . ?
N4 C3 H3C 109.5 . . ?
H3A C3 H3B 109.5 . . ?
H3A C3 H3C 109.5 . . ?
H3B C3 H3C 109.5 . . ?
O4 C11 H11 117.2 . . ?
O4 C11 N1 125.6 . . ?
N1 C11 H11 117.2 . . ?
C11 N1 C12 121.7 . . ?
C11 N1 C14 120.5 . . ?
C12 N1 C14 117.8 . . ?
N1 C12 H12A 109.5 . . ?
N1 C12 H12B 109.5 . . ?
N1 C12 H12C 109.5 . . ?
H12A C12 H12B 109.5 . . ?
H12A C12 H12C 109.5 . . ?
H12B C12 H12C 109.5 . . ?
N1 C14 H14A 109.5 . . ?
N1 C14 H14B 109.5 . . ?
N1 C14 H14C 109.5 . . ?
H14A C14 H14B 109.5 . . ?
H14A C14 H14C 109.5 . . ?
H14B C14 H14C 109.5 . . ?
O5 C15 H15 117.1 . . ?
O5 C15 N2 125.8 . . ?
N2 C15 H15 117.1 . . ?
C15 N2 C1A 121.8 . . ?
C15 N2 C1B 120.4 . . ?
C1A N2 C1B 117.8 . . ?
N2 C1A H1AA 109.5 . . ?
N2 C1A H1AB 109.5 . . ?
N2 C1A H1AC 109.5 . . ?
H1AA C1A H1AB 109.5 . . ?
H1AA C1A H1AC 109.5 . . ?
H1AB C1A H1AC 109.5 . . ?
N2 C1B H1BA 109.5 . . ?
N2 C1B H1BB 109.5 . . ?
N2 C1B H1BC 109.5 . . ?
H1BA C1B H1BB 109.5 . . ?
H1BA C1B H1BC 109.5 . . ?
H1BB C1B H1BC 109.5 . . ?
O6 C1C H1C 117.2 . . ?
O6 C1C N3 125.7 . . ?
N3 C1C H1C 117.2 . . ?
C1C N3 C1D 121.7 . . ?
C1C N3 C1E 120.5 . . ?
C1D N3 C1E 117.8 . . ?
N3 C1D H1DA 109.5 . . ?
N3 C1D H1DB 109.5 . . ?
N3 C1D H1DC 109.5 . . ?
H1DA C1D H1DB 109.5 . . ?
H1DA C1D H1DC 109.5 . . ?
H1DB C1D H1DC 109.5 . . ?
N3 C1E H1EA 109.5 . . ?
N3 C1E H1EB 109.5 . . ?
N3 C1E H1EC 109.5 . . ?
H1EA C1E H1EB 109.5 . . ?
H1EA C1E H1EC 109.5 . . ?
H1EB C1E H1EC 109.5 . . ?
C38A O37A Ni1 123(3) . . ?
O37A C38A H38A 116.4 . . ?
O37A C38A N39A 127(4) . . ?
N39A C38A H38A 116.4 . . ?
C38A N39A C41A 118(3) . . ?
C38A N39A C40A 118(3) . . ?
C41A N39A C40A 119(3) . . ?
N39A C41A H41D 109.5 . . ?
N39A C41A H41E 109.5 . . ?
N39A C41A H41F 109.5 . . ?
H41D C41A H41E 109.5 . . ?
H41D C41A H41F 109.5 . . ?
H41E C41A H41F 109.5 . . ?
N39A C40A H40D 109.5 . . ?
N39A C40A H40E 109.5 . . ?
N39A C40A H40F 109.5 . . ?
H40D C40A H40E 109.5 . . ?
H40D C40A H40F 109.5 . . ?
H40E C40A H40F 109.5 . . ?

loop_
_geom_bond_atom_site_label_1
_geom_bond_atom_site_label_2
_geom_bond_distance
_geom_bond_site_symmetry_2
_geom_bond_publ_flag
Ni2 O1 2.065(11) . ?
Ni2 O3 2.189(11) . ?
Ni2 O11 2.083(11) 6 ?
Ni2 O14 1.991(11) . ?
Ni2 O25 2.015(11) 6_565 ?
Ni2 O12 2.142(10) 6 ?
Ni2 C10 2.420(16) 6 ?
Ni1 O1 2.069(12) . ?
Ni1 O32 2.071(12) . ?
Ni1 O27 2.069(12) . ?
Ni1 O15 2.019(11) . ?
Ni1 O24 2.009(12) 6_565 ?
Ni1 O37 2.058(19) . ?
Ni1 O37A 2.051(18) . ?
O1 C2 1.285(18) . ?
O32 C33 1.24(2) . ?
O3 C2 1.281(18) . ?
O11 C10 1.251(19) . ?
O14 C16 1.243(19) . ?
O25 C23 1.239(19) . ?
O12 C10 1.259(19) . ?
O27 C28 1.26(2) . ?
O15 C16 1.263(19) . ?
O24 C23 1.26(2) . ?
O37 C38 1.22(3) . ?
C23 C22 1.49(2) . ?
N20 N20 1.24(3) 7_556 ?
N20 C19 1.42(2) . ?
C26 H26 0.9500 . ?
C26 C17 1.40(2) . ?
C26 C22 1.40(2) . ?
N7 N7 1.19(3) 8_665 ?
N7 C6 1.44(2) . ?
C17 C18 1.40(2) . ?
C17 C16 1.52(2) . ?
C2 C4 1.47(2) . ?
C4 C13 1.40(2) . ?
C4 C5 1.39(2) . ?
C6 C8 1.39(2) . ?
C6 C5 1.40(2) . ?
C22 C21 1.38(2) . ?
C19 C18 1.37(2) . ?
C19 C21 1.40(2) . ?
C18 H18 0.9500 . ?
C8 H8 0.9500 . ?
C8 C9 1.38(2) . ?
C13 H13 0.9500 . ?
C13 C9 1.40(2) . ?
C9 C10 1.48(2) . ?
C28 H28 0.9500 . ?
C28 N29 1.30(3) . ?
C33 H33 0.9500 . ?
C33 N34 1.31(2) . ?
N34 C36 1.41(3) . ?
N34 C35 1.51(3) . ?
C5 H5 0.9500 . ?
N29 C31 1.50(3) . ?
N29 C30 1.47(3) . ?
C21 H21 0.9500 . ?
N39 C38 1.28(3) . ?
N39 C40 1.54(4) . ?
N39 C41 1.49(4) . ?
C38 H38 0.9500 . ?
C36 H36A 0.9800 . ?
C36 H36B 0.9800 . ?
C36 H36C 0.9800 . ?
C35 H35A 0.9800 . ?
C35 H35B 0.9800 . ?
C35 H35C 0.9800 . ?
C40 H40A 0.9800 . ?
C40 H40B 0.9800 . ?
C40 H40C 0.9800 . ?
C31 H31A 0.9800 . ?
C31 H31B 0.9800 . ?
C31 H31C 0.9800 . ?
C30 H30A 0.9800 . ?
C30 H30B 0.9800 . ?
C30 H30C 0.9800 . ?
C41 H41A 0.9800 . ?
C41 H41B 0.9800 . ?
C41 H41C 0.9800 . ?
C1 O2 1.2245 . ?
C1 N4 1.3629 . ?
N4 C3 1.4520 . ?
N4 C7 1.4561 . ?
C3 H3A 0.9800 . ?
C3 H3B 0.9800 . ?
C3 H3C 0.9800 . ?
C11 H11 0.9500 . ?
C11 O4 1.2247 . ?
C11 N1 1.3640 . ?
N1 C12 1.4523 . ?
N1 C14 1.4548 . ?
C12 H12A 0.9800 . ?
C12 H12B 0.9800 . ?
C12 H12C 0.9800 . ?
C14 H14A 0.9800 . ?
C14 H14B 0.9800 . ?
C14 H14C 0.9800 . ?
C15 H15 0.9500 . ?
C15 O5 1.2245 . ?
C15 N2 1.3629 . ?
N2 C1A 1.4514 . ?
N2 C1B 1.4555 . ?
C1A H1AA 0.9800 . ?
C1A H1AB 0.9800 . ?
C1A H1AC 0.9800 . ?
C1B H1BA 0.9800 . ?
C1B H1BB 0.9800 . ?
C1B H1BC 0.9800 . ?
C1C H1C 0.9500 . ?
C1C O6 1.2257 . ?
C1C N3 1.3625 . ?
N3 C1D 1.4517 . ?
N3 C1E 1.4554 . ?
C1D H1DA 0.9800 . ?
C1D H1DB 0.9800 . ?
C1D H1DC 0.9800 . ?
C1E H1EA 0.9800 . ?
C1E H1EB 0.9800 . ?
C1E H1EC 0.9800 . ?
O37A C38A 1.23(3) . ?
C38A H38A 0.9500 . ?
C38A N39A 1.28(3) . ?
N39A C41A 1.49(4) . ?
N39A C40A 1.54(4) . ?
C41A H41D 0.9800 . ?
C41A H41E 0.9800 . ?
C41A H41F 0.9800 . ?
C40A H40D 0.9800 . ?
C40A H40E 0.9800 . ?
C40A H40F 0.9800 . ?

loop_
_geom_torsion_atom_site_label_1
_geom_torsion_atom_site_label_2
_geom_torsion_atom_site_label_3
_geom_torsion_atom_site_label_4
_geom_torsion
_geom_torsion_site_symmetry_1
_geom_torsion_site_symmetry_2
_geom_torsion_site_symmetry_3
_geom_torsion_site_symmetry_4
_geom_torsion_publ_flag
Ni2 O1 C2 O3 4.9(16) . . . . ?
Ni2 O1 C2 C4 -173.5(15) . . . . ?
Ni2 O3 C2 O1 -4.6(16) . . . . ?
Ni2 O3 C2 C4 173.8(16) . . . . ?
Ni2 O11 C10 O12 2.6(18) 6_455 . . . ?
Ni2 O11 C10 C9 -174.7(16) 6_455 . . . ?
Ni2 O14 C16 O15 1(3) . . . . ?
Ni2 O14 C16 C17 179.8(11) . . . . ?
Ni2 O25 C23 O24 14(3) 6_465 . . . ?
Ni2 O25 C23 C22 -169.1(11) 6_465 . . . ?
Ni2 O12 C10 O11 -2.5(18) 6_455 . . . ?
Ni2 O12 C10 C9 174.7(16) 6_455 . . . ?
Ni1 O1 C2 O3 -115.0(16) . . . . ?
Ni1 O1 C2 C4 67(2) . . . . ?
Ni1 O32 C33 N34 154.8(16) . . . . ?
Ni1 O27 C28 N29 -150(2) . . . . ?
Ni1 O15 C16 O14 -5(3) . . . . ?
Ni1 O15 C16 C17 176.4(13) . . . . ?
Ni1 O24 C23 O25 -2(3) 6_465 . . . ?
Ni1 O24 C23 C22 -179.1(12) 6_465 . . . ?
Ni1 O37 C38 N39 169(9) . . . . ?
Ni1 O37A C38A N39A 155(8) . . . . ?
O1 C2 C4 C13 -167.4(18) . . . . ?
O1 C2 C4 C5 15(3) . . . . ?
O32 C33 N34 C36 -4(4) . . . . ?
O32 C33 N34 C35 178(2) . . . . ?
O3 C2 C4 C13 14(3) . . . . ?
O3 C2 C4 C5 -163.6(18) . . . . ?
O25 C23 C22 C26 -34(3) . . . . ?
O25 C23 C22 C21 144.3(19) . . . . ?
O27 C28 N29 C31 177(3) . . . . ?
O27 C28 N29 C30 0(5) . . . . ?
O24 C23 C22 C26 143.5(17) . . . . ?
O24 C23 C22 C21 -38(2) . . . . ?
C23 C22 C21 C19 -179.5(18) . . . . ?
N20 N20 C19 C18 178.1(12) 7_556 . . . ?
N20 N20 C19 C21 -8(2) 7_556 . . . ?
N20 C19 C18 C17 174.7(18) . . . . ?
N20 C19 C21 C22 -175.4(19) . . . . ?
C26 C17 C18 C19 4(3) . . . . ?
C26 C17 C16 O14 179.9(17) . . . . ?
C26 C17 C16 O15 -1(3) . . . . ?
C26 C22 C21 C19 -1(3) . . . . ?
N7 N7 C6 C8 4(2) 8_665 . . . ?
N7 N7 C6 C5 -179.1(13) 8_665 . . . ?
N7 C6 C8 C9 179.0(19) . . . . ?
N7 C6 C5 C4 -179.0(18) . . . . ?
C17 C26 C22 C23 -176.0(17) . . . . ?
C17 C26 C22 C21 6(3) . . . . ?
C2 C4 C13 C9 -178.2(18) . . . . ?
C2 C4 C5 C6 179.1(17) . . . . ?
C4 C13 C9 C8 1(3) . . . . ?
C4 C13 C9 C10 -179.1(18) . . . . ?
C6 C8 C9 C13 -2(3) . . . . ?
C6 C8 C9 C10 178.0(18) . . . . ?
C22 C26 C17 C18 -7(3) . . . . ?
C22 C26 C17 C16 171.1(17) . . . . ?
C18 C17 C16 O14 -2(3) . . . . ?
C18 C17 C16 O15 176.8(18) . . . . ?
C18 C19 C21 C22 -2(3) . . . . ?
C8 C6 C5 C4 -2(3) . . . . ?
C8 C9 C10 O11 8(3) . . . . ?
C8 C9 C10 O12 -169.8(19) . . . . ?
C16 C17 C18 C19 -174.5(17) . . . . ?
C13 C4 C5 C6 1(3) . . . . ?
C13 C9 C10 O11 -172.9(18) . . . . ?
C13 C9 C10 O12 10(3) . . . . ?
C5 C4 C13 C9 0(3) . . . . ?
C5 C6 C8 C9 2(3) . . . . ?
C21 C19 C18 C17 1(3) . . . . ?
C40 N39 C38 O37 -157(11) . . . . ?
C41 N39 C38 O37 8(16) . . . . ?
O2 C1 N4 C3 180.0 . . . . ?
O2 C1 N4 C7 0.0 . . . . ?
O4 C11 N1 C12 180.0 . . . . ?
O4 C11 N1 C14 0.0 . . . . ?
O5 C15 N2 C1A 180.0 . . . . ?
O5 C15 N2 C1B 0.1 . . . . ?
O6 C1C N3 C1D -180.0 . . . . ?
O6 C1C N3 C1E 0.1 . . . . ?
O37A C38A N39A C41A 7(13) . . . . ?
O37A C38A N39A C40A 161(10) . . . . ?

loop_
_twin_individual_id
_twin_individual_mass_fraction_refined
1 0.50(7)
2 0.50(7)
